data_7716363
loop_
_publ_author_name
'Jana, Narayan Ch'
'Sun, Yu-Chen'
'Herchel, Radovan'
'Nandy, Rakhi'
'Brand&#xe3;o, Paula'
'Bagh, Bidraha'
'Wang, Xin-Yi'
'Panja, Anangamohan'

_publ_section_title
;
 Chemical fixation of atmospheric CO<sub>2</sub> in
 tricopper(II)-carbonato complexes with tetradentate N-donor ligands:
 reactive intermediates, probable mechanisms, and catalytic and
 magneto-structural studies.
;
_journal_issue 27
_journal_name_full 'Dalton transactions (Cambridge, England : 2003)'
_journal_page_first 11514
_journal_page_last 11530
_journal_paper_doi 10.1039/d4dt00503a
_journal_volume 53
_journal_year 2024
_chemical_formula_sum 'C15 H24 Cl Cu N3 O5'
_chemical_formula_weight 425.36
_space_group_crystal_system monoclinic
_space_group_IT_number 14
_space_group_name_Hall '-P 2ybc'
_space_group_name_H-M_alt 'P 1 21/c 1'
_atom_sites_solution_hydrogens mixed
_audit_creation_method SHELXL-2018/3
_audit_update_record
;
2024-01-22 deposited with the CCDC.	2024-06-12 downloaded from the CCDC.
;
_cell_angle_alpha 90
_cell_angle_beta 108.949(5)
_cell_angle_gamma 90
_cell_formula_units_Z 4
_cell_length_a 16.134(2)
_cell_length_b 8.0576(12)
_cell_length_c 14.526(2)
_cell_measurement_reflns_used 517
_cell_measurement_temperature 150(2)
_cell_measurement_theta_max 26.08
_cell_measurement_theta_min 2.90
_cell_volume 1786.1(4)
_computing_cell_refinement 'Bruker Smart'
_computing_data_collection 'Bruker Smart'
_computing_data_reduction 'Bruker Saint'
_computing_molecular_graphics 'Mercury (Macrae et al 2008)'
_computing_publication_material 'SHELXL-2016/4 (Sheldrick, 2016)'
_computing_structure_refinement 'SHELXL-2018/3 (Sheldrick, 2018)'
_computing_structure_solution 'SHELXT 2014/5 (Sheldrick, 2014)'
_diffrn_ambient_temperature 150(2)
_diffrn_measured_fraction_theta_full 0.997
_diffrn_measured_fraction_theta_max 0.992
_diffrn_measurement_device_type CCD
_diffrn_measurement_method 'omega and phi scans'
_diffrn_radiation_type MoK\a
_diffrn_radiation_wavelength 0.71073
_diffrn_reflns_av_R_equivalents 0.0281
_diffrn_reflns_av_unetI/netI 0.0151
_diffrn_reflns_Laue_measured_fraction_full 0.997
_diffrn_reflns_Laue_measured_fraction_max 0.992
_diffrn_reflns_limit_h_max 21
_diffrn_reflns_limit_h_min -23
_diffrn_reflns_limit_k_max 11
_diffrn_reflns_limit_k_min -11
_diffrn_reflns_limit_l_max 20
_diffrn_reflns_limit_l_min -19
_diffrn_reflns_number 64147
_diffrn_reflns_point_group_measured_fraction_full 0.997
_diffrn_reflns_point_group_measured_fraction_max 0.992
_diffrn_reflns_theta_full 25.242
_diffrn_reflns_theta_max 30.588
_diffrn_reflns_theta_min 2.829
_diffrn_source 'fine-focus sealed tube'
_exptl_absorpt_coefficient_mu 1.404
_exptl_absorpt_correction_T_max 0.856
_exptl_absorpt_correction_T_min 0.688
_exptl_absorpt_correction_type multi-scan
_exptl_absorpt_process_details sadabs
_exptl_crystal_colour brown
_exptl_crystal_density_diffrn 1.582
_exptl_crystal_description block
_exptl_crystal_F_000 884
_exptl_crystal_size_max 0.340
_exptl_crystal_size_mid 0.320
_exptl_crystal_size_min 0.120
_refine_diff_density_max 0.734
_refine_diff_density_min -0.876
_refine_diff_density_rms 0.059
_refine_ls_extinction_method none
_refine_ls_goodness_of_fit_ref 1.084
_refine_ls_hydrogen_treatment mixed
_refine_ls_matrix_type full
_refine_ls_number_parameters 269
_refine_ls_number_reflns 5455
_refine_ls_number_restraints 0
_refine_ls_restrained_S_all 1.084
_refine_ls_R_factor_all 0.0391
_refine_ls_R_factor_gt 0.0320
_refine_ls_shift/su_max 0.001
_refine_ls_shift/su_mean 0.000
_refine_ls_structure_factor_coef Fsqd
_refine_ls_weighting_details 'w=1/[\s^2^(Fo^2^)+(0.0301P)^2^+1.2359P] where P=(Fo^2^+2Fc^2^)/3'
_refine_ls_weighting_scheme calc
_refine_ls_wR_factor_gt 0.0740
_refine_ls_wR_factor_ref 0.0773
_reflns_Friedel_coverage 0.000
_reflns_number_gt 4803
_reflns_number_total 5455
_reflns_threshold_expression 'I > 2\s(I)'
_cod_data_source_file d4dt00503a2.cif
_cod_data_source_block complex-3
_cod_depositor_comments 'Adding full bibliography for 7716361--7716364.cif.'
_cod_original_cell_volume 1786.0(4)
_cod_original_sg_symbol_H-M 'P 21/c'
_cod_database_code 7716363
_shelx_shelxl_version_number 2018/3
_shelx_space_group_comment
;
The symmetry employed for this shelxl refinement is uniquely defined
by the following loop, which should always be used as a source of
symmetry information in preference to the above space-group names.
They are only intended as comments.
;
_shelx_estimated_absorpt_t_min 0.647
_shelx_estimated_absorpt_t_max 0.850

loop_
_space_group_symop_operation_xyz
'x, y, z'
'-x, y+1/2, -z+1/2'
'-x, -y, -z'
'x, -y-1/2, z-1/2'

loop_
_atom_site_label
_atom_site_type_symbol
_atom_site_fract_x
_atom_site_fract_y
_atom_site_fract_z
_atom_site_U_iso_or_equiv
_atom_site_adp_type
_atom_site_occupancy
_atom_site_site_symmetry_order
_atom_site_calc_flag
_atom_site_refinement_flags_posn
_atom_site_refinement_flags_adp
_atom_site_refinement_flags_occupancy
_atom_site_disorder_assembly
_atom_site_disorder_group
Cu1 Cu 0.25520(2) 0.25873(2) 0.48304(2) 0.02276(6) Uani 1 1 d . . . . .
Cl Cl 0.15999(3) 0.05006(5) 0.66901(3) 0.02849(8) Uani 1 1 d . . . . .
O1 O 0.37548(7) 0.30924(15) 0.51421(9) 0.0330(3) Uani 1 1 d . . . . .
O2 O 0.22607(13) 0.1189(3) 0.63444(15) 0.0441(4) Uani 0.8 1 d . . P A 1
O3 O 0.0937(4) 0.1716(7) 0.6673(4) 0.0470(9) Uani 0.8 1 d . . P A 1
O5 O 0.11846(18) -0.0859(3) 0.6085(2) 0.0835(9) Uani 0.8 1 d . . P A 1
N1 N 0.23709(9) 0.46116(16) 0.55245(10) 0.0273(3) Uani 1 1 d . . . . .
N2 N 0.12909(10) 0.23857(19) 0.38911(11) 0.0337(3) Uani 1 1 d . . . . .
N3 N 0.29534(10) 0.02905(16) 0.44417(10) 0.0293(3) Uani 1 1 d . . . . .
C1 C 0.42510(10) 0.41058(19) 0.57870(11) 0.0262(3) Uani 1 1 d . . . . .
C2 C 0.51711(11) 0.4046(2) 0.59944(13) 0.0349(4) Uani 1 1 d . . . . .
H2 H 0.541481 0.326119 0.566671 0.042 Uiso 1 1 calc R U . . .
C3 C 0.57178(12) 0.5106(3) 0.66629(13) 0.0426(5) Uani 1 1 d . . . . .
H3 H 0.633262 0.504457 0.678750 0.051 Uiso 1 1 calc R U . . .
C4 C 0.53846(14) 0.6263(3) 0.71576(13) 0.0471(5) Uani 1 1 d . . . . .
H4 H 0.576823 0.697837 0.762425 0.057 Uiso 1 1 calc R U . . .
C5 C 0.45007(14) 0.6362(2) 0.69672(12) 0.0402(4) Uani 1 1 d . . . . .
H5 H 0.427213 0.716410 0.729972 0.048 Uiso 1 1 calc R U . . .
C6 C 0.39162(11) 0.52936(18) 0.62835(11) 0.0273(3) Uani 1 1 d . . . . .
C7 C 0.29970(12) 0.54947(19) 0.60908(11) 0.0288(3) Uani 1 1 d . . . . .
H7 H 0.282557 0.638452 0.641845 0.035 Uiso 1 1 calc R U . . .
C8 C 0.14792(12) 0.5156(2) 0.54433(14) 0.0383(4) Uani 1 1 d . . . . .
H8A H 0.150337 0.627997 0.572600 0.046 Uiso 1 1 calc R U . . .
H8B H 0.122838 0.439140 0.581682 0.046 Uiso 1 1 calc R U . . .
C9 C 0.08977(12) 0.5184(3) 0.43913(15) 0.0430(4) Uani 1 1 d . . . . .
H9A H 0.038081 0.589203 0.432907 0.052 Uiso 1 1 calc R U . . .
H9B H 0.122430 0.568062 0.398858 0.052 Uiso 1 1 calc R U . . .
C10 C 0.05941(11) 0.3476(3) 0.40158(15) 0.0459(5) Uani 1 1 d . . . . .
H10A H 0.033695 0.293383 0.447176 0.055 Uiso 1 1 calc R U . . .
H10B H 0.012407 0.358320 0.338024 0.055 Uiso 1 1 calc R U . . .
C11 C 0.08932(13) 0.0725(3) 0.36112(16) 0.0497(5) Uani 1 1 d . . . . .
H11A H 0.034010 0.085907 0.306338 0.060 Uiso 1 1 calc R U . . .
H11B H 0.074256 0.025763 0.416716 0.060 Uiso 1 1 calc R U . . .
C12 C 0.14624(17) -0.0497(3) 0.33171(16) 0.0565(6) Uani 1 1 d . . . . .
H12A H 0.164774 -0.000146 0.279134 0.068 Uiso 1 1 calc R U . . .
H12B H 0.111159 -0.149839 0.304968 0.068 Uiso 1 1 calc R U . . .
C13 C 0.22665(14) -0.1011(2) 0.41357(14) 0.0421(4) Uani 1 1 d . . . . .
H13A H 0.208918 -0.132542 0.470374 0.051 Uiso 1 1 calc R U . . .
H13B H 0.252070 -0.200711 0.393106 0.051 Uiso 1 1 calc R U . . .
C14 C 0.36374(12) -0.0394(2) 0.53054(13) 0.0363(4) Uani 1 1 d . . . . .
H14A H 0.339956 -0.051027 0.584299 0.044 Uiso 1 1 calc R U . . .
H14B H 0.414173 0.035836 0.549930 0.044 Uiso 1 1 calc R U . . .
H14C H 0.382316 -0.148399 0.514489 0.044 Uiso 1 1 calc R U . . .
C15 C 0.33574(16) 0.0581(2) 0.36689(14) 0.0462(5) Uani 1 1 d . . . . .
H15A H 0.356630 -0.047579 0.349206 0.055 Uiso 1 1 calc R U . . .
H15B H 0.385175 0.134854 0.391088 0.055 Uiso 1 1 calc R U . . .
H15C H 0.292019 0.106035 0.309474 0.055 Uiso 1 1 calc R U . . .
O5A O 0.1640(9) -0.1082(9) 0.7065(8) 0.076(3) Uani 0.2 1 d . . P A 2
O2A O 0.1934(8) 0.0587(13) 0.5909(7) 0.068(3) Uani 0.2 1 d . . P A 2
O3A O 0.0851(13) 0.138(3) 0.6421(17) 0.069(6) Uani 0.2 1 d . . P A 2
O4 O 0.19839(15) -0.0003(4) 0.76760(16) 0.0732(8) Uani 0.8 1 d . . P A 1
O4A O 0.2230(6) 0.1489(14) 0.7467(7) 0.073(3) Uani 0.2 1 d . . P A 2
H2A H 0.1417(15) 0.274(3) 0.3337(18) 0.042(6) Uiso 1 1 d . . . . .

loop_
_atom_site_aniso_label
_atom_site_aniso_U_11
_atom_site_aniso_U_22
_atom_site_aniso_U_33
_atom_site_aniso_U_23
_atom_site_aniso_U_13
_atom_site_aniso_U_12
Cu1 0.02202(9) 0.02161(9) 0.02596(10) -0.00349(7) 0.00959(7) -0.00471(6)
Cl 0.03338(18) 0.02697(17) 0.02895(17) 0.00149(14) 0.01541(14) -0.00030(14)
O1 0.0254(5) 0.0323(6) 0.0447(7) -0.0184(5) 0.0164(5) -0.0086(5)
O2 0.0417(10) 0.0540(12) 0.0440(11) 0.0100(9) 0.0240(9) -0.0059(9)
O3 0.051(2) 0.0431(15) 0.0518(17) -0.0001(12) 0.0236(15) 0.0144(13)
O5 0.0880(17) 0.0581(14) 0.125(2) -0.0559(15) 0.0626(17) -0.0375(13)
N1 0.0321(7) 0.0247(6) 0.0309(6) 0.0019(5) 0.0185(5) 0.0022(5)
N2 0.0285(7) 0.0387(8) 0.0285(7) 0.0066(6) 0.0019(5) -0.0061(6)
N3 0.0399(7) 0.0223(6) 0.0269(6) -0.0049(5) 0.0124(6) -0.0060(5)
C1 0.0273(7) 0.0236(7) 0.0271(7) 0.0002(6) 0.0081(6) -0.0071(6)
C2 0.0278(8) 0.0357(9) 0.0396(9) 0.0059(7) 0.0086(7) -0.0061(7)
C3 0.0341(9) 0.0495(11) 0.0344(9) 0.0162(8) -0.0024(7) -0.0158(8)
C4 0.0573(12) 0.0452(11) 0.0267(8) 0.0029(8) -0.0030(8) -0.0273(9)
C5 0.0622(12) 0.0306(8) 0.0244(7) -0.0048(6) 0.0095(8) -0.0146(8)
C6 0.0392(8) 0.0212(6) 0.0211(6) 0.0004(5) 0.0095(6) -0.0066(6)
C7 0.0458(9) 0.0200(6) 0.0257(7) -0.0003(5) 0.0187(6) 0.0007(6)
C8 0.0375(9) 0.0385(9) 0.0487(10) 0.0055(8) 0.0276(8) 0.0087(7)
C9 0.0341(9) 0.0477(11) 0.0525(11) 0.0204(9) 0.0213(8) 0.0145(8)
C10 0.0231(8) 0.0644(13) 0.0468(11) 0.0137(10) 0.0065(7) 0.0016(8)
C11 0.0394(10) 0.0471(11) 0.0470(11) 0.0069(9) -0.0074(8) -0.0207(9)
C12 0.0698(14) 0.0382(10) 0.0402(10) -0.0062(8) -0.0114(10) -0.0211(10)
C13 0.0591(12) 0.0244(8) 0.0351(9) -0.0024(7) 0.0046(8) -0.0132(8)
C14 0.0425(9) 0.0311(8) 0.0361(9) -0.0012(7) 0.0139(7) 0.0062(7)
C15 0.0789(15) 0.0347(9) 0.0372(9) -0.0081(8) 0.0353(10) -0.0031(9)
O5A 0.165(11) 0.020(3) 0.081(6) 0.015(4) 0.090(7) 0.010(5)
O2A 0.108(9) 0.071(6) 0.051(5) 0.001(5) 0.061(6) -0.018(6)
O3A 0.019(4) 0.083(14) 0.102(16) 0.024(10) 0.015(8) 0.013(7)
O4 0.0597(13) 0.121(2) 0.0478(12) 0.0465(14) 0.0294(10) 0.0361(14)
O4A 0.050(5) 0.087(7) 0.065(5) -0.045(5) -0.005(4) -0.004(5)

loop_
_atom_type_symbol
_atom_type_description
_atom_type_scat_dispersion_real
_atom_type_scat_dispersion_imag
_atom_type_scat_source
C C 0.0033 0.0016 'International Tables Vol C Tables 4.2.6.8 and 6.1.1.4'
H H 0.0000 0.0000 'International Tables Vol C Tables 4.2.6.8 and 6.1.1.4'
N N 0.0061 0.0033 'International Tables Vol C Tables 4.2.6.8 and 6.1.1.4'
O O 0.0106 0.0060 'International Tables Vol C Tables 4.2.6.8 and 6.1.1.4'
Cl Cl 0.1484 0.1585 'International Tables Vol C Tables 4.2.6.8 and 6.1.1.4'
Cu Cu 0.3201 1.2651 'International Tables Vol C Tables 4.2.6.8 and 6.1.1.4'

loop_
_geom_angle_atom_site_label_1
_geom_angle_atom_site_label_2
_geom_angle_atom_site_label_3
_geom_angle
_geom_angle_site_symmetry_1
_geom_angle_site_symmetry_3
_geom_angle_publ_flag
O1 Cu1 N1 90.60(5) . . ?
O1 Cu1 N2 153.49(6) . . ?
N1 Cu1 N2 97.16(6) . . ?
O1 Cu1 N3 82.63(5) . . ?
N1 Cu1 N3 165.74(6) . . ?
N2 Cu1 N3 94.43(6) . . ?
O3A Cl O5A 121.5(12) . . ?
O3A Cl O2A 106.5(12) . . ?
O5A Cl O2A 112.5(6) . . ?
O4 Cl O5 111.4(2) . . ?
O4 Cl O2 109.49(14) . . ?
O5 Cl O2 109.64(14) . . ?
O4 Cl O3 106.7(2) . . ?
O5 Cl O3 108.2(2) . . ?
O2 Cl O3 111.3(3) . . ?
O3A Cl O4A 105.6(10) . . ?
O5A Cl O4A 105.3(7) . . ?
O2A Cl O4A 103.9(7) . . ?
C1 O1 Cu1 130.62(10) . . ?
C7 N1 C8 115.43(14) . . ?
C7 N1 Cu1 124.22(11) . . ?
C8 N1 Cu1 120.31(12) . . ?
C11 N2 C10 106.88(15) . . ?
C11 N2 Cu1 120.02(12) . . ?
C10 N2 Cu1 119.88(12) . . ?
C11 N2 H2A 103.7(14) . . ?
C10 N2 H2A 107.9(14) . . ?
Cu1 N2 H2A 95.9(14) . . ?
C14 N3 C13 105.58(13) . . ?
C14 N3 C15 107.99(15) . . ?
C13 N3 C15 110.62(14) . . ?
C14 N3 Cu1 108.10(10) . . ?
C13 N3 Cu1 115.97(12) . . ?
C15 N3 Cu1 108.27(11) . . ?
O1 C1 C6 123.10(14) . . ?
O1 C1 C2 119.23(15) . . ?
C6 C1 C2 117.66(15) . . ?
C3 C2 C1 121.08(18) . . ?
C3 C2 H2 119.5 . . ?
C1 C2 H2 119.5 . . ?
C2 C3 C4 121.00(18) . . ?
C2 C3 H3 119.5 . . ?
C4 C3 H3 119.5 . . ?
C5 C4 C3 119.33(17) . . ?
C5 C4 H4 120.3 . . ?
C3 C4 H4 120.3 . . ?
C4 C5 C6 121.36(18) . . ?
C4 C5 H5 119.3 . . ?
C6 C5 H5 119.3 . . ?
C1 C6 C5 119.57(16) . . ?
C1 C6 C7 121.62(14) . . ?
C5 C6 C7 118.77(16) . . ?
N1 C7 C6 127.70(14) . . ?
N1 C7 H7 116.2 . . ?
C6 C7 H7 116.2 . . ?
N1 C8 C9 110.80(14) . . ?
N1 C8 H8A 109.5 . . ?
C9 C8 H8A 109.5 . . ?
N1 C8 H8B 109.5 . . ?
C9 C8 H8B 109.5 . . ?
H8A C8 H8B 108.1 . . ?
C10 C9 C8 112.05(16) . . ?
C10 C9 H9A 109.2 . . ?
C8 C9 H9A 109.2 . . ?
C10 C9 H9B 109.2 . . ?
C8 C9 H9B 109.2 . . ?
H9A C9 H9B 107.9 . . ?
N2 C10 C9 114.58(15) . . ?
N2 C10 H10A 108.6 . . ?
C9 C10 H10A 108.6 . . ?
N2 C10 H10B 108.6 . . ?
C9 C10 H10B 108.6 . . ?
H10A C10 H10B 107.6 . . ?
N2 C11 C12 114.82(17) . . ?
N2 C11 H11A 108.6 . . ?
C12 C11 H11A 108.6 . . ?
N2 C11 H11B 108.6 . . ?
C12 C11 H11B 108.6 . . ?
H11A C11 H11B 107.5 . . ?
C11 C12 C13 113.95(18) . . ?
C11 C12 H12A 108.8 . . ?
C13 C12 H12A 108.8 . . ?
C11 C12 H12B 108.8 . . ?
C13 C12 H12B 108.8 . . ?
H12A C12 H12B 107.7 . . ?
N3 C13 C12 114.20(15) . . ?
N3 C13 H13A 108.7 . . ?
C12 C13 H13A 108.7 . . ?
N3 C13 H13B 108.7 . . ?
C12 C13 H13B 108.7 . . ?
H13A C13 H13B 107.6 . . ?
N3 C14 H14A 109.5 . . ?
N3 C14 H14B 109.5 . . ?
H14A C14 H14B 109.5 . . ?
N3 C14 H14C 109.5 . . ?
H14A C14 H14C 109.5 . . ?
H14B C14 H14C 109.5 . . ?
N3 C15 H15A 109.5 . . ?
N3 C15 H15B 109.5 . . ?
H15A C15 H15B 109.5 . . ?
N3 C15 H15C 109.5 . . ?
H15A C15 H15C 109.5 . . ?
H15B C15 H15C 109.5 . . ?

loop_
_geom_bond_atom_site_label_1
_geom_bond_atom_site_label_2
_geom_bond_distance
_geom_bond_site_symmetry_2
_geom_bond_publ_flag
Cu1 O1 1.8884(11) . ?
Cu1 N1 1.9884(13) . ?
Cu1 N2 2.0553(14) . ?
Cu1 N3 2.0977(14) . ?
Cl O3A 1.34(2) . ?
Cl O5A 1.380(7) . ?
Cl O2A 1.407(8) . ?
Cl O4 1.4224(19) . ?
Cl O5 1.428(2) . ?
Cl O2 1.4297(18) . ?
Cl O3 1.445(5) . ?
Cl O4A 1.482(8) . ?
O1 C1 1.3032(18) . ?
N1 C7 1.290(2) . ?
N1 C8 1.472(2) . ?
N2 C11 1.483(2) . ?
N2 C10 1.483(3) . ?
N2 H2A 0.94(2) . ?
N3 C14 1.482(2) . ?
N3 C13 1.485(2) . ?
N3 C15 1.488(2) . ?
C1 C6 1.407(2) . ?
C1 C2 1.416(2) . ?
C2 C3 1.376(3) . ?
C2 H2 0.9500 . ?
C3 C4 1.388(3) . ?
C3 H3 0.9500 . ?
C4 C5 1.364(3) . ?
C4 H4 0.9500 . ?
C5 C6 1.417(2) . ?
C5 H5 0.9500 . ?
C6 C7 1.426(2) . ?
C7 H7 0.9500 . ?
C8 C9 1.511(3) . ?
C8 H8A 0.9900 . ?
C8 H8B 0.9900 . ?
C9 C10 1.503(3) . ?
C9 H9A 0.9900 . ?
C9 H9B 0.9900 . ?
C10 H10A 0.9900 . ?
C10 H10B 0.9900 . ?
C11 C12 1.500(4) . ?
C11 H11A 0.9900 . ?
C11 H11B 0.9900 . ?
C12 C13 1.506(3) . ?
C12 H12A 0.9900 . ?
C12 H12B 0.9900 . ?
C13 H13A 0.9900 . ?
C13 H13B 0.9900 . ?
C14 H14A 0.9800 . ?
C14 H14B 0.9800 . ?
C14 H14C 0.9800 . ?
C15 H15A 0.9800 . ?
C15 H15B 0.9800 . ?
C15 H15C 0.9800 . ?
